data_4082087
loop_
_publ_author_name
'Hong, Jianquan'
'Zhang, Lixin'
'Wang, Kai'
'Chen, Zhenxia'
'Wu, Limin'
'Zhou, Xigeng'

_publ_section_title
;
 Synthesis, Structural Characterization, and Reactivity of Mono(amidinate)
 Rare-Earth-Metal Bis(aminobenzyl) Complexes
;
_journal_issue 24
_journal_name_full Organometallics
_journal_page_first 7312
_journal_paper_doi 10.1021/om400787j
_journal_volume 32
_journal_year 2013
_chemical_formula_sum 'C35 H49 Li N2 O2'
_chemical_formula_weight 536.70
_chemical_name_systematic
; 
 ? 
;
_space_group_IT_number 15
_symmetry_cell_setting monoclinic
_symmetry_space_group_name_Hall '-C 2yc'
_symmetry_space_group_name_H-M 'C 1 2/c 1'
_atom_sites_solution_hydrogens geom
_atom_sites_solution_primary direct
_atom_sites_solution_secondary difmap
_audit_creation_method SHELXL-97
_audit_update_record
;
2012-07-19 # Formatted by publCIF
;
_cell_angle_alpha 90.00
_cell_angle_beta 103.322(8)
_cell_angle_gamma 90.00
_cell_formula_units_Z 4
_cell_length_a 17.701(9)
_cell_length_b 13.379(7)
_cell_length_c 15.409(8)
_cell_measurement_reflns_used 697
_cell_measurement_temperature 293(2)
_cell_measurement_theta_max 19.19
_cell_measurement_theta_min 2.20
_cell_volume 3551(3)
_computing_cell_refinement 'Bruker SMART'
_computing_data_collection 'Bruker SMART'
_computing_data_reduction 'Bruker SAINT'
_computing_molecular_graphics 'Bruker SHELXTL'
_computing_publication_material 'Bruker SHELXTL'
_computing_structure_refinement 'SHELXL-97 (Sheldrick, 1997)'
_computing_structure_solution 'SHELXS-97 (Sheldrick, 1990)'
_diffrn_ambient_temperature 293(2)
_diffrn_measured_fraction_theta_full 0.999
_diffrn_measured_fraction_theta_max 0.999
_diffrn_measurement_device_type 'CCD area detector'
_diffrn_measurement_method 'phi and omega scans'
_diffrn_radiation_monochromator graphite
_diffrn_radiation_source 'fine-focus sealed tube'
_diffrn_radiation_type MoK\a
_diffrn_radiation_wavelength 0.71073
_diffrn_reflns_av_R_equivalents 0.0764
_diffrn_reflns_av_sigmaI/netI 0.1005
_diffrn_reflns_limit_h_max 21
_diffrn_reflns_limit_h_min -20
_diffrn_reflns_limit_k_max 15
_diffrn_reflns_limit_k_min -15
_diffrn_reflns_limit_l_max 18
_diffrn_reflns_limit_l_min -11
_diffrn_reflns_number 7170
_diffrn_reflns_theta_full 25.00
_diffrn_reflns_theta_max 25.00
_diffrn_reflns_theta_min 1.93
_exptl_absorpt_coefficient_mu 0.061
_exptl_absorpt_correction_T_max 0.9964
_exptl_absorpt_correction_T_min 0.9939
_exptl_absorpt_correction_type multi-scan
_exptl_absorpt_process_details sadabs
_exptl_crystal_colour colorless
_exptl_crystal_density_diffrn 1.004
_exptl_crystal_density_method 'not measured'
_exptl_crystal_description block
_exptl_crystal_F_000 1168
_exptl_crystal_size_max 0.10
_exptl_crystal_size_mid 0.08
_exptl_crystal_size_min 0.06
_refine_diff_density_max 0.234
_refine_diff_density_min -0.208
_refine_diff_density_rms 0.056
_refine_ls_extinction_coef 0.0127(15)
_refine_ls_extinction_expression Fc\^*\^=kFc[1+0.001xFc\^2\^\l\^3\^/sin(2\q)]\^-1/4\^
_refine_ls_extinction_method SHELXL
_refine_ls_goodness_of_fit_ref 1.030
_refine_ls_hydrogen_treatment constr
_refine_ls_matrix_type full
_refine_ls_number_parameters 184
_refine_ls_number_reflns 3131
_refine_ls_number_restraints 0
_refine_ls_restrained_S_all 1.030
_refine_ls_R_factor_all 0.1855
_refine_ls_R_factor_gt 0.0817
_refine_ls_shift/su_max 0.000
_refine_ls_shift/su_mean 0.000
_refine_ls_structure_factor_coef Fsqd
_refine_ls_weighting_details 'calc w=1/[\s\^2\^(Fo\^2\^)+(0.1010P)\^2\^+0.0800P] where P=(Fo\^2\^+2Fc\^2\^)/3''
_refine_ls_weighting_scheme calc
_refine_ls_wR_factor_gt 0.1866
_refine_ls_wR_factor_ref 0.2407
_reflns_number_gt 1293
_reflns_number_total 3131
_reflns_threshold_expression >2sigma(I)
_cod_data_source_file om400787j_si_003.cif
_cod_data_source_block complex_1b
_cod_depositor_comments
;
The following automatic conversions were performed:

'_symmetry_cell_setting' value 'Monoclinic' changed to 'monoclinic'
according to /home/saulius/struct/CIF-dictionaries/cif_core.dic
dictionary named 'cif_core.dic' version 2.4.2 from 2011-04-26.

Automatic conversion script
Id: cif_fix_values 1891 2012-01-12 08:04:46Z andrius 
;
_cod_original_sg_symbol_H-M C2/c
_cod_database_code 4082087

loop_
_symmetry_equiv_pos_as_xyz
'x, y, z'
'-x, y, -z+1/2'
'x+1/2, y+1/2, z'
'-x+1/2, y+1/2, -z+1/2'
'-x, -y, -z'
'x, -y, z-1/2'
'-x+1/2, -y+1/2, -z'
'x+1/2, -y+1/2, z-1/2'

loop_
_atom_site_label
_atom_site_type_symbol
_atom_site_fract_x
_atom_site_fract_y
_atom_site_fract_z
_atom_site_U_iso_or_equiv
_atom_site_adp_type
_atom_site_occupancy
_atom_site_symmetry_multiplicity
_atom_site_calc_flag
_atom_site_refinement_flags
Li1 Li 0.0000 0.5679(6) 0.2500 0.092(3) Uani 1 2 d S
O1 O -0.0587(4) 0.4558(3) 0.1854(4) 0.198(2) Uani 1 1 d .
N1 N 0.02562(15) 0.69014(18) 0.18991(18) 0.0612(8) Uani 1 1 d .
C1 C 0.0000 0.7433(3) 0.2500 0.0500(11) Uani 1 2 d S
C2 C 0.0000 0.8553(3) 0.2500 0.0505(11) Uani 1 2 d S
C3 C 0.0663(2) 0.9090(3) 0.2464(2) 0.0713(11) Uani 1 1 d .
H3A H 0.1116 0.8751 0.2438 0.086 Uiso 1 1 calc R
C4 C 0.0656(3) 1.0124(3) 0.2465(3) 0.0942(14) Uani 1 1 d .
H4A H 0.1106 1.0472 0.2442 0.113 Uiso 1 1 calc R
C5 C 0.0000 1.0638(4) 0.2500 0.103(2) Uani 1 2 d S
H5A H 0.0000 1.1333 0.2500 0.124 Uiso 1 2 calc SR
C6 C 0.0524(2) 0.7356(2) 0.1199(2) 0.0603(9) Uani 1 1 d .
C7 C 0.1311(2) 0.7279(3) 0.1201(3) 0.0798(12) Uani 1 1 d .
C8 C 0.1591(3) 0.7723(4) 0.0528(3) 0.1039(15) Uani 1 1 d .
H8A H 0.2116 0.7671 0.0535 0.125 Uiso 1 1 calc R
C9 C 0.1110(3) 0.8237(4) -0.0147(3) 0.1092(16) Uani 1 1 d .
H9A H 0.1308 0.8551 -0.0586 0.131 Uiso 1 1 calc R
C10 C 0.0336(3) 0.8284(3) -0.0170(3) 0.0913(13) Uani 1 1 d .
H10A H 0.0009 0.8621 -0.0637 0.110 Uiso 1 1 calc R
C11 C 0.0019(2) 0.7844(2) 0.0483(2) 0.0670(10) Uani 1 1 d .
C12 C 0.1856(3) 0.6718(4) 0.1935(4) 0.1146(16) Uani 1 1 d .
H12A H 0.1599 0.6671 0.2433 0.137 Uiso 1 1 calc R
C13 C 0.2623(3) 0.7220(4) 0.2290(5) 0.195(3) Uani 1 1 d .
H13A H 0.2537 0.7882 0.2488 0.292 Uiso 1 1 calc R
H13B H 0.2904 0.7258 0.1827 0.292 Uiso 1 1 calc R
H13C H 0.2918 0.6841 0.2782 0.292 Uiso 1 1 calc R
C14 C 0.1971(3) 0.5666(4) 0.1649(4) 0.159(2) Uani 1 1 d .
H14A H 0.1476 0.5345 0.1457 0.239 Uiso 1 1 calc R
H14B H 0.2281 0.5303 0.2143 0.239 Uiso 1 1 calc R
H14C H 0.2231 0.5677 0.1167 0.239 Uiso 1 1 calc R
C15 C -0.0841(2) 0.7856(3) 0.0391(3) 0.0851(12) Uani 1 1 d .
H15A H -0.0938 0.7663 0.0969 0.102 Uiso 1 1 calc R
C16 C -0.1220(3) 0.8888(4) 0.0145(3) 0.139(2) Uani 1 1 d .
H16A H -0.0992 0.9367 0.0592 0.208 Uiso 1 1 calc R
H16B H -0.1768 0.8842 0.0112 0.208 Uiso 1 1 calc R
H16C H -0.1138 0.9095 -0.0422 0.208 Uiso 1 1 calc R
C17 C -0.1226(3) 0.7064(4) -0.0295(3) 0.148(2) Uani 1 1 d .
H17A H -0.0997 0.6423 -0.0123 0.221 Uiso 1 1 calc R
H17B H -0.1148 0.7239 -0.0873 0.221 Uiso 1 1 calc R
H17C H -0.1772 0.7038 -0.0318 0.221 Uiso 1 1 calc R
C18 C -0.0292(5) 0.3678(5) 0.2109(5) 0.209(4) Uani 1 1 d .
H18A H -0.0082 0.3397 0.1633 0.251 Uiso 1 1 calc R
H18B H -0.0707 0.3242 0.2193 0.251 Uiso 1 1 calc R
C19 C -0.1164(8) 0.4624(7) 0.1079(7) 0.349(8) Uani 1 1 d .
H19A H -0.1360 0.3967 0.0902 0.523 Uiso 1 1 calc R
H19B H -0.0955 0.4913 0.0615 0.523 Uiso 1 1 calc R
H19C H -0.1579 0.5036 0.1183 0.523 Uiso 1 1 calc R

loop_
_atom_site_aniso_label
_atom_site_aniso_U_11
_atom_site_aniso_U_22
_atom_site_aniso_U_33
_atom_site_aniso_U_23
_atom_site_aniso_U_13
_atom_site_aniso_U_12
Li1 0.147(8) 0.051(5) 0.090(7) 0.000 0.052(7) 0.000
O1 0.324(6) 0.077(3) 0.171(4) -0.003(3) 0.013(4) -0.028(3)
N1 0.0809(19) 0.0557(16) 0.0510(17) -0.0015(14) 0.0231(15) 0.0070(14)
C1 0.053(3) 0.051(3) 0.044(3) 0.000 0.007(2) 0.000
C2 0.066(3) 0.047(3) 0.039(3) 0.000 0.014(2) 0.000
C3 0.089(3) 0.061(2) 0.066(2) -0.0084(19) 0.021(2) -0.0116(19)
C4 0.130(4) 0.074(3) 0.080(3) -0.004(3) 0.027(3) -0.035(3)
C5 0.184(7) 0.053(4) 0.070(4) 0.000 0.022(5) 0.000
C6 0.078(3) 0.056(2) 0.050(2) -0.0068(18) 0.0217(19) 0.0009(18)
C7 0.081(3) 0.100(3) 0.065(3) -0.007(2) 0.031(2) 0.011(2)
C8 0.101(3) 0.134(4) 0.093(3) -0.015(3) 0.056(3) -0.005(3)
C9 0.148(5) 0.115(4) 0.086(4) -0.004(3) 0.071(4) -0.012(3)
C10 0.136(4) 0.083(3) 0.060(3) 0.008(2) 0.033(3) 0.006(3)
C11 0.087(3) 0.064(2) 0.052(2) 0.0004(18) 0.020(2) 0.0028(19)
C12 0.087(3) 0.151(5) 0.110(4) 0.003(4) 0.032(3) 0.029(3)
C13 0.131(5) 0.206(6) 0.209(7) -0.074(5) -0.040(5) 0.049(5)
C14 0.155(5) 0.122(4) 0.176(6) 0.015(4) -0.011(5) 0.016(4)
C15 0.089(3) 0.100(3) 0.060(2) 0.006(2) 0.003(2) 0.009(2)
C16 0.142(4) 0.140(4) 0.130(4) 0.030(4) 0.024(4) 0.063(3)
C17 0.122(4) 0.165(5) 0.137(5) -0.035(4) -0.011(4) -0.020(3)
C18 0.298(14) 0.090(4) 0.235(12) -0.023(5) 0.053(9) -0.018(5)
C19 0.528(19) 0.224(10) 0.200(10) 0.017(7) -0.108(12) -0.115(10)

loop_
_atom_type_symbol
_atom_type_description
_atom_type_scat_dispersion_real
_atom_type_scat_dispersion_imag
_atom_type_scat_source
C C 0.0033 0.0016 'International Tables Vol C Tables 4.2.6.8 and 6.1.1.4'
H H 0.0000 0.0000 'International Tables Vol C Tables 4.2.6.8 and 6.1.1.4'
Li Li -0.0003 0.0001 'International Tables Vol C Tables 4.2.6.8 and 6.1.1.4'
N N 0.0061 0.0033 'International Tables Vol C Tables 4.2.6.8 and 6.1.1.4'
O O 0.0106 0.0060 'International Tables Vol C Tables 4.2.6.8 and 6.1.1.4'

loop_
_geom_angle_atom_site_label_1
_geom_angle_atom_site_label_2
_geom_angle_atom_site_label_3
_geom_angle
_geom_angle_site_symmetry_1
_geom_angle_site_symmetry_3
O1 Li1 O1 80.2(5) 2 .
O1 Li1 N1 135.8(2) 2 .
O1 Li1 N1 123.05(18) . .
O1 Li1 N1 123.05(18) 2 2
O1 Li1 N1 135.8(2) . 2
N1 Li1 N1 68.9(3) . 2
O1 Li1 C1 139.9(2) 2 .
O1 Li1 C1 139.9(2) . .
N1 Li1 C1 34.43(15) . .
N1 Li1 C1 34.43(15) 2 .
O1 Li1 C18 54.6(3) 2 .
O1 Li1 C18 25.7(2) . .
N1 Li1 C18 138.4(2) . .
N1 Li1 C18 148.1(3) 2 .
C1 Li1 C18 165.40(14) . .
O1 Li1 C18 25.7(2) 2 2
O1 Li1 C18 54.6(3) . 2
N1 Li1 C18 148.1(3) . 2
N1 Li1 C18 138.4(2) 2 2
C1 Li1 C18 165.40(14) . 2
C18 Li1 C18 29.2(3) . 2
C18 O1 C19 118.7(6) . .
C18 O1 Li1 114.0(5) . .
C19 O1 Li1 126.1(5) . .
C1 N1 C6 122.1(3) . .
C1 N1 Li1 87.9(3) . .
C6 N1 Li1 149.9(3) . .
N1 C1 N1 115.2(4) 2 .
N1 C1 C2 122.4(2) 2 .
N1 C1 C2 122.4(2) . .
N1 C1 Li1 57.6(2) 2 .
N1 C1 Li1 57.6(2) . .
C2 C1 Li1 180.000(2) . .
C3 C2 C3 117.7(4) . 2
C3 C2 C1 121.2(2) . .
C3 C2 C1 121.2(2) 2 .
C4 C3 C2 120.6(4) . .
C4 C3 H3A 119.7 . .
C2 C3 H3A 119.7 . .
C5 C4 C3 120.8(4) . .
C5 C4 H4A 119.6 . .
C3 C4 H4A 119.6 . .
C4 C5 C4 119.3(6) . 2
C4 C5 H5A 120.3 . .
C4 C5 H5A 120.3 2 .
C7 C6 C11 119.3(3) . .
C7 C6 N1 118.5(3) . .
C11 C6 N1 122.1(3) . .
C8 C7 C6 119.8(4) . .
C8 C7 C12 119.9(4) . .
C6 C7 C12 120.3(4) . .
C9 C8 C7 121.3(4) . .
C9 C8 H8A 119.4 . .
C7 C8 H8A 119.4 . .
C10 C9 C8 119.2(4) . .
C10 C9 H9A 120.4 . .
C8 C9 H9A 120.4 . .
C9 C10 C11 122.2(4) . .
C9 C10 H10A 118.9 . .
C11 C10 H10A 118.9 . .
C10 C11 C6 118.2(4) . .
C10 C11 C15 119.9(4) . .
C6 C11 C15 121.9(3) . .
C13 C12 C14 110.7(4) . .
C13 C12 C7 114.8(5) . .
C14 C12 C7 110.7(4) . .
C13 C12 H12A 106.7 . .
C14 C12 H12A 106.7 . .
C7 C12 H12A 106.7 . .
C12 C13 H13A 109.5 . .
C12 C13 H13B 109.5 . .
H13A C13 H13B 109.5 . .
C12 C13 H13C 109.5 . .
H13A C13 H13C 109.5 . .
H13B C13 H13C 109.5 . .
C12 C14 H14A 109.5 . .
C12 C14 H14B 109.5 . .
H14A C14 H14B 109.5 . .
C12 C14 H14C 109.5 . .
H14A C14 H14C 109.5 . .
H14B C14 H14C 109.5 . .
C11 C15 C17 109.7(3) . .
C11 C15 C16 114.1(3) . .
C17 C15 C16 110.3(4) . .
C11 C15 H15A 107.5 . .
C17 C15 H15A 107.5 . .
C16 C15 H15A 107.5 . .
C15 C16 H16A 109.5 . .
C15 C16 H16B 109.5 . .
H16A C16 H16B 109.5 . .
C15 C16 H16C 109.5 . .
H16A C16 H16C 109.5 . .
H16B C16 H16C 109.5 . .
C15 C17 H17A 109.5 . .
C15 C17 H17B 109.5 . .
H17A C17 H17B 109.5 . .
C15 C17 H17C 109.5 . .
H17A C17 H17C 109.5 . .
H17B C17 H17C 109.5 . .
O1 C18 C18 115.1(4) . 2
O1 C18 Li1 40.4(3) . .
C18 C18 Li1 75.40(14) 2 .
O1 C18 H18A 108.5 . .
C18 C18 H18A 108.5 2 .
Li1 C18 H18A 117.1 . .
O1 C18 H18B 108.5 . .
C18 C18 H18B 108.5 2 .
Li1 C18 H18B 131.4 . .
H18A C18 H18B 107.5 . .
O1 C19 H19A 109.5 . .
O1 C19 H19B 109.5 . .
H19A C19 H19B 109.5 . .
O1 C19 H19C 109.5 . .
H19A C19 H19C 109.5 . .
H19B C19 H19C 109.5 . .

loop_
_geom_bond_atom_site_label_1
_geom_bond_atom_site_label_2
_geom_bond_distance
_geom_bond_site_symmetry_2
Li1 O1 1.962(7) 2
Li1 O1 1.962(7) .
Li1 N1 1.982(7) .
Li1 N1 1.982(7) 2
Li1 C1 2.346(9) .
Li1 C18 2.767(10) .
Li1 C18 2.767(10) 2
O1 C18 1.311(6) .
O1 C19 1.383(9) .
N1 C1 1.327(3) .
N1 C6 1.412(4) .
C1 N1 1.327(3) 2
C1 C2 1.499(6) .
C2 C3 1.387(4) .
C2 C3 1.387(4) 2
C3 C4 1.384(5) .
C3 H3A 0.9300 .
C4 C5 1.361(5) .
C4 H4A 0.9300 .
C5 C4 1.361(5) 2
C5 H5A 0.9300 .
C6 C7 1.395(5) .
C6 C11 1.411(4) .
C7 C8 1.382(5) .
C7 C12 1.507(6) .
C8 C9 1.369(6) .
C8 H8A 0.9300 .
C9 C10 1.364(5) .
C9 H9A 0.9300 .
C10 C11 1.391(5) .
C10 H10A 0.9300 .
C11 C15 1.494(5) .
C12 C13 1.500(6) .
C12 C14 1.503(6) .
C12 H12A 0.9800 .
C13 H13A 0.9600 .
C13 H13B 0.9600 .
C13 H13C 0.9600 .
C14 H14A 0.9600 .
C14 H14B 0.9600 .
C14 H14C 0.9600 .
C15 C17 1.540(5) .
C15 C16 1.544(5) .
C15 H15A 0.9800 .
C16 H16A 0.9600 .
C16 H16B 0.9600 .
C16 H16C 0.9600 .
C17 H17A 0.9600 .
C17 H17B 0.9600 .
C17 H17C 0.9600 .
C18 C18 1.395(13) 2
C18 H18A 0.9700 .
C18 H18B 0.9700 .
C19 H19A 0.9600 .
C19 H19B 0.9600 .
C19 H19C 0.9600 .
